data_4120392
loop_
_publ_author_name
'Christian Reus'
'Sabine Weidlich'
'Michael Bolte'
'Hans-Wolfram Lerner'
'Matthias Wagner'

_publ_section_title
;
 C-Functionalized, Air- and Water-Stable
 9,10-Dihydro-9,10-diboraanthracenes: Efficient Blue to Red Emitting
 Luminophores
;
_journal_name_full 'Journal of the American Chemical Society'
_journal_page_first 12892
_journal_page_last 12907
_journal_paper_doi 10.1021/ja406766e
_journal_volume 135
_journal_year 2013
_chemical_formula_moiety 'C30 H28 B2 Br2'
_chemical_formula_sum 'C30 H28 B2 Br2'
_chemical_formula_weight 569.96
_chemical_name_systematic ?
_space_group_IT_number 88
_symmetry_cell_setting tetragonal
_symmetry_space_group_name_Hall '-I 4ad'
_symmetry_space_group_name_H-M 'I 41/a :2'
_atom_sites_solution_hydrogens geom
_atom_sites_solution_primary direct
_atom_sites_solution_secondary difmap
_audit_creation_method SHELXL-97
_cell_angle_alpha 90.00
_cell_angle_beta 90.00
_cell_angle_gamma 90.00
_cell_formula_units_Z 8
_cell_length_a 23.229(3)
_cell_length_b 23.229(3)
_cell_length_c 9.9083(16)
_cell_measurement_reflns_used 5443
_cell_measurement_temperature 173(2)
_cell_measurement_theta_max 25.1
_cell_measurement_theta_min 3.4
_cell_volume 5346.4(13)
_computing_cell_refinement 'X-Area (Stoe & Cie, 2001)'
_computing_data_collection 'X-Area (Stoe & Cie, 2001)'
_computing_data_reduction 'X-Area (Stoe & Cie, 2001)'
_computing_molecular_graphics 'XP (Sheldrick, 2008)'
_computing_structure_refinement 'SHELXL-97 (Sheldrick, 1997)'
_computing_structure_solution 'SHELXS-97 (Sheldrick, 1990)'
_diffrn_ambient_temperature 173(2)
_diffrn_measured_fraction_theta_full 0.998
_diffrn_measured_fraction_theta_max 0.982
_diffrn_measurement_device_type 'STOE IPDS II two-circle-diffractometer'
_diffrn_measurement_method \w
_diffrn_radiation_monochromator graphite
_diffrn_radiation_source 'fine-focus sealed tube'
_diffrn_radiation_type MoK\a
_diffrn_radiation_wavelength 0.71073
_diffrn_reflns_av_R_equivalents 0.1036
_diffrn_reflns_av_sigmaI/netI 0.1140
_diffrn_reflns_limit_h_max 28
_diffrn_reflns_limit_h_min -28
_diffrn_reflns_limit_k_max 28
_diffrn_reflns_limit_k_min -22
_diffrn_reflns_limit_l_max 12
_diffrn_reflns_limit_l_min -12
_diffrn_reflns_number 16475
_diffrn_reflns_theta_full 25.00
_diffrn_reflns_theta_max 25.81
_diffrn_reflns_theta_min 3.34
_diffrn_standards_number 0
_exptl_absorpt_coefficient_mu 3.049
_exptl_absorpt_correction_T_max 0.4932
_exptl_absorpt_correction_T_min 0.4516
_exptl_absorpt_correction_type multi-scan
_exptl_absorpt_process_details 'MULABS (Spek, 2003; Blessing, 1995)'
_exptl_crystal_colour 'light brown'
_exptl_crystal_density_diffrn 1.416
_exptl_crystal_description plate
_exptl_crystal_F_000 2304
_exptl_crystal_size_max 0.31
_exptl_crystal_size_mid 0.27
_exptl_crystal_size_min 0.27
_refine_diff_density_max 0.252
_refine_diff_density_min -0.372
_refine_diff_density_rms 0.064
_refine_ls_extinction_method none
_refine_ls_goodness_of_fit_ref 0.947
_refine_ls_hydrogen_treatment constr
_refine_ls_matrix_type full
_refine_ls_number_parameters 167
_refine_ls_number_reflns 2521
_refine_ls_number_restraints 0
_refine_ls_restrained_S_all 0.947
_refine_ls_R_factor_all 0.1458
_refine_ls_R_factor_gt 0.0678
_refine_ls_shift/su_max 0.001
_refine_ls_shift/su_mean 0.000
_refine_ls_structure_factor_coef Fsqd
_refine_ls_weighting_details 'calc w=1/[\s^2^(Fo^2^)+(0.0640P)^2^+0.0000P] where P=(Fo^2^+2Fc^2^)/3'
_refine_ls_weighting_scheme calc
_refine_ls_wR_factor_gt 0.1303
_refine_ls_wR_factor_ref 0.1608
_reflns_number_gt 1294
_reflns_number_total 2521
_reflns_threshold_expression >2sigma(I)
_cod_data_source_file ja406766e_si_001_02.cif
_cod_data_source_block wa1205
_cod_original_sg_symbol_H-M 'I 41/a'
_cod_database_code 4120392

loop_
_symmetry_equiv_pos_as_xyz
'x, y, z'
'-x+1/2, -y, z+1/2'
'-y+3/4, x+1/4, z+1/4'
'y+3/4, -x+3/4, z+3/4'
'x+1/2, y+1/2, z+1/2'
'-x+1, -y+1/2, z+1'
'-y+5/4, x+3/4, z+3/4'
'y+5/4, -x+5/4, z+5/4'
'-x, -y, -z'
'x-1/2, y, -z-1/2'
'y-3/4, -x-1/4, -z-1/4'
'-y-3/4, x-3/4, -z-3/4'
'-x+1/2, -y+1/2, -z+1/2'
'x, y+1/2, -z'
'y-1/4, -x+1/4, -z+1/4'
'-y-1/4, x-1/4, -z-1/4'

loop_
_atom_site_label
_atom_site_type_symbol
_atom_site_fract_x
_atom_site_fract_y
_atom_site_fract_z
_atom_site_U_iso_or_equiv
_atom_site_adp_type
_atom_site_occupancy
_atom_site_symmetry_multiplicity
_atom_site_calc_flag
_atom_site_refinement_flags
_atom_site_disorder_assembly
_atom_site_disorder_group
B1 B 0.7243(3) 0.3006(3) 0.6752(8) 0.0505(17) Uani 1 1 d . . .
Br1 Br 0.94019(4) 0.17803(4) 0.44305(10) 0.0761(4) Uani 0.858(3) 1 d P A 1
Br1' Br 0.9178(3) 0.2788(3) 0.3405(8) 0.104(3) Uani 0.142(3) 1 d P A 2
C1 C 0.7793(3) 0.2706(2) 0.6213(6) 0.0501(15) Uani 1 1 d . A .
C2 C 0.8029(3) 0.2213(2) 0.6888(7) 0.0508(15) Uani 1 1 d . . .
C3 C 0.8511(3) 0.1947(3) 0.6343(7) 0.0529(16) Uani 1 1 d . A .
H3 H 0.8670 0.1616 0.6769 0.064 Uiso 1 1 calc R . .
C4 C 0.8764(3) 0.2164(3) 0.5169(7) 0.0629(18) Uani 1 1 d . . .
H4 H 0.9094 0.1978 0.4813 0.075 Uiso 0.142(3) 1 calc PR A 2
C5 C 0.8546(3) 0.2644(3) 0.4506(7) 0.0610(17) Uani 1 1 d . A .
H5 H 0.8724 0.2788 0.3711 0.073 Uiso 0.858(3) 1 calc PR A 1
C6 C 0.8070(3) 0.2901(3) 0.5035(6) 0.0525(16) Uani 1 1 d . . .
H6 H 0.7918 0.3229 0.4586 0.063 Uiso 1 1 calc R A .
C11 C 0.6962(2) 0.3524(2) 0.5963(6) 0.0483(15) Uani 1 1 d . . .
C12 C 0.7079(2) 0.4094(2) 0.6378(6) 0.0447(14) Uani 1 1 d . . .
C13 C 0.6800(2) 0.4552(2) 0.5750(6) 0.0451(14) Uani 1 1 d . . .
H13 H 0.6878 0.4933 0.6052 0.054 Uiso 1 1 calc R . .
C14 C 0.6416(2) 0.4475(3) 0.4707(6) 0.0486(15) Uani 1 1 d . . .
C15 C 0.6310(3) 0.3918(3) 0.4269(7) 0.0537(16) Uani 1 1 d . . .
H15 H 0.6048 0.3857 0.3547 0.064 Uiso 1 1 calc R . .
C16 C 0.6582(3) 0.3443(3) 0.4874(7) 0.0556(16) Uani 1 1 d . . .
C17 C 0.7515(3) 0.4194(3) 0.7499(7) 0.0591(17) Uani 1 1 d . . .
H17A H 0.7554 0.4608 0.7663 0.089 Uiso 1 1 calc R . .
H17B H 0.7889 0.4035 0.7229 0.089 Uiso 1 1 calc R . .
H17C H 0.7384 0.4003 0.8325 0.089 Uiso 1 1 calc R . .
C18 C 0.6100(3) 0.4977(3) 0.4059(7) 0.0589(17) Uani 1 1 d . . .
H18A H 0.5741 0.5050 0.4551 0.088 Uiso 1 1 calc R . .
H18B H 0.6011 0.4883 0.3117 0.088 Uiso 1 1 calc R . .
H18C H 0.6344 0.5321 0.4091 0.088 Uiso 1 1 calc R . .
C19 C 0.6449(3) 0.2842(3) 0.4374(8) 0.080(2) Uani 1 1 d . . .
H19A H 0.6335 0.2599 0.5138 0.121 Uiso 1 1 calc R . .
H19B H 0.6792 0.2679 0.3942 0.121 Uiso 1 1 calc R . .
H19C H 0.6133 0.2858 0.3719 0.121 Uiso 1 1 calc R . .

loop_
_atom_site_aniso_label
_atom_site_aniso_U_11
_atom_site_aniso_U_22
_atom_site_aniso_U_33
_atom_site_aniso_U_23
_atom_site_aniso_U_13
_atom_site_aniso_U_12
B1 0.056(4) 0.042(4) 0.053(5) -0.001(3) -0.010(4) -0.003(3)
Br1 0.0720(6) 0.0847(7) 0.0715(6) 0.0094(5) 0.0107(5) 0.0322(5)
Br1' 0.097(5) 0.117(6) 0.099(6) 0.010(4) 0.026(4) -0.004(4)
C1 0.064(4) 0.035(3) 0.052(4) -0.004(3) -0.003(3) -0.006(3)
C2 0.055(4) 0.042(3) 0.056(4) -0.004(3) -0.003(3) -0.001(3)
C3 0.057(4) 0.044(3) 0.058(4) 0.000(3) 0.000(3) 0.006(3)
C4 0.058(4) 0.066(4) 0.064(5) -0.015(4) 0.006(3) -0.001(3)
C5 0.078(5) 0.047(4) 0.057(4) -0.004(3) 0.000(4) 0.002(3)
C6 0.067(4) 0.039(3) 0.051(4) 0.003(3) 0.001(3) -0.002(3)
C11 0.049(4) 0.043(3) 0.053(4) 0.001(3) 0.002(3) -0.004(3)
C12 0.045(3) 0.044(3) 0.046(3) -0.001(3) -0.001(3) 0.001(3)
C13 0.039(3) 0.039(3) 0.057(4) -0.003(3) 0.003(3) 0.001(2)
C14 0.043(3) 0.053(4) 0.050(4) 0.005(3) 0.012(3) 0.004(3)
C15 0.050(4) 0.062(4) 0.049(4) 0.004(3) -0.005(3) -0.003(3)
C16 0.058(4) 0.048(4) 0.061(4) -0.001(3) 0.002(3) -0.009(3)
C17 0.064(4) 0.049(4) 0.065(4) 0.001(3) -0.010(3) 0.001(3)
C18 0.054(4) 0.066(4) 0.057(5) 0.006(3) -0.003(3) 0.009(3)
C19 0.102(6) 0.049(4) 0.090(6) -0.001(4) -0.028(5) -0.018(4)

loop_
_atom_type_symbol
_atom_type_description
_atom_type_scat_dispersion_real
_atom_type_scat_dispersion_imag
_atom_type_scat_source
C C 0.0033 0.0016 'International Tables Vol C Tables 4.2.6.8 and 6.1.1.4'
H H 0.0000 0.0000 'International Tables Vol C Tables 4.2.6.8 and 6.1.1.4'
B B 0.0013 0.0007 'International Tables Vol C Tables 4.2.6.8 and 6.1.1.4'
Br Br -0.2901 2.4595 'International Tables Vol C Tables 4.2.6.8 and 6.1.1.4'

loop_
_geom_angle_atom_site_label_1
_geom_angle_atom_site_label_2
_geom_angle_atom_site_label_3
_geom_angle
_geom_angle_site_symmetry_1
_geom_angle_site_symmetry_3
C1 B1 C2 118.7(5) . 13_656
C1 B1 C11 120.9(6) . .
C2 B1 C11 120.4(6) 13_656 .
C6 C1 C2 117.9(6) . .
C6 C1 B1 121.2(6) . .
C2 C1 B1 120.9(6) . .
C3 C2 C1 118.9(6) . .
C3 C2 B1 120.8(5) . 13_656
C1 C2 B1 120.3(5) . 13_656
C2 C3 C4 120.1(6) . .
C2 C3 H3 120.0 . .
C4 C3 H3 120.0 . .
C5 C4 C3 122.1(6) . .
C5 C4 Br1 118.9(6) . .
C3 C4 Br1 119.0(5) . .
C5 C4 H4 119.0 . .
C3 C4 H4 119.0 . .
C6 C5 C4 117.7(7) . .
C6 C5 Br1' 142.0(6) . .
C4 C5 Br1' 97.8(5) . .
C6 C5 H5 121.1 . .
C4 C5 H5 121.1 . .
C5 C6 C1 123.3(6) . .
C5 C6 H6 118.3 . .
C1 C6 H6 118.3 . .
C16 C11 C12 118.0(5) . .
C16 C11 B1 122.6(5) . .
C12 C11 B1 119.4(5) . .
C13 C12 C11 119.8(5) . .
C13 C12 C17 121.2(5) . .
C11 C12 C17 119.0(5) . .
C14 C13 C12 122.5(5) . .
C14 C13 H13 118.8 . .
C12 C13 H13 118.8 . .
C13 C14 C15 118.1(5) . .
C13 C14 C18 122.0(6) . .
C15 C14 C18 119.8(6) . .
C14 C15 C16 121.3(6) . .
C14 C15 H15 119.3 . .
C16 C15 H15 119.3 . .
C15 C16 C11 120.2(6) . .
C15 C16 C19 119.6(6) . .
C11 C16 C19 120.2(6) . .
C12 C17 H17A 109.5 . .
C12 C17 H17B 109.5 . .
H17A C17 H17B 109.5 . .
C12 C17 H17C 109.5 . .
H17A C17 H17C 109.5 . .
H17B C17 H17C 109.5 . .
C14 C18 H18A 109.5 . .
C14 C18 H18B 109.5 . .
H18A C18 H18B 109.5 . .
C14 C18 H18C 109.5 . .
H18A C18 H18C 109.5 . .
H18B C18 H18C 109.5 . .
C16 C19 H19A 109.5 . .
C16 C19 H19B 109.5 . .
H19A C19 H19B 109.5 . .
C16 C19 H19C 109.5 . .
H19A C19 H19C 109.5 . .
H19B C19 H19C 109.5 . .

loop_
_geom_bond_atom_site_label_1
_geom_bond_atom_site_label_2
_geom_bond_distance
_geom_bond_site_symmetry_2
B1 C1 1.550(9) .
B1 C2 1.572(10) 13_656
B1 C11 1.576(9) .
Br1 C4 1.878(7) .
Br1' C5 1.858(10) .
C1 C6 1.409(8) .
C1 C2 1.435(8) .
C2 C3 1.389(8) .
C2 B1 1.572(10) 13_656
C3 C4 1.397(9) .
C3 H3 0.9500 .
C4 C5 1.390(9) .
C4 H4 0.9500 .
C5 C6 1.361(9) .
C5 H5 0.9500 .
C6 H6 0.9500 .
C11 C16 1.407(9) .
C11 C12 1.413(8) .
C12 C13 1.393(8) .
C12 C17 1.521(8) .
C13 C14 1.378(8) .
C13 H13 0.9500 .
C14 C15 1.386(8) .
C14 C18 1.520(8) .
C15 C16 1.406(8) .
C15 H15 0.9500 .
C16 C19 1.513(9) .
C17 H17A 0.9800 .
C17 H17B 0.9800 .
C17 H17C 0.9800 .
C18 H18A 0.9800 .
C18 H18B 0.9800 .
C18 H18C 0.9800 .
C19 H19A 0.9800 .
C19 H19B 0.9800 .
C19 H19C 0.9800 .

loop_
_geom_torsion_atom_site_label_1
_geom_torsion_atom_site_label_2
_geom_torsion_atom_site_label_3
_geom_torsion_atom_site_label_4
_geom_torsion
_geom_torsion_site_symmetry_1
_geom_torsion_site_symmetry_4
C2 B1 C1 C6 -177.0(5) 13_656 .
C11 B1 C1 C6 2.6(9) . .
C2 B1 C1 C2 4.2(9) 13_656 .
C11 B1 C1 C2 -176.2(5) . .
C6 C1 C2 C3 -1.0(8) . .
B1 C1 C2 C3 177.9(5) . .
C6 C1 C2 B1 176.9(5) . 13_656
B1 C1 C2 B1 -4.2(9) . 13_656
C1 C2 C3 C4 0.9(9) . .
B1 C2 C3 C4 -176.9(6) 13_656 .
C2 C3 C4 C5 -0.3(10) . .
C2 C3 C4 Br1 -178.2(5) . .
C3 C4 C5 C6 -0.3(10) . .
Br1 C4 C5 C6 177.6(5) . .
C3 C4 C5 Br1' 165.7(6) . .
Br1 C4 C5 Br1' -16.5(6) . .
C4 C5 C6 C1 0.3(10) . .
Br1' C5 C6 C1 -156.8(8) . .
C2 C1 C6 C5 0.4(9) . .
B1 C1 C6 C5 -178.5(6) . .
C1 B1 C11 C16 83.3(8) . .
C2 B1 C11 C16 -97.1(7) 13_656 .
C1 B1 C11 C12 -98.5(7) . .
C2 B1 C11 C12 81.1(7) 13_656 .
C16 C11 C12 C13 2.9(9) . .
B1 C11 C12 C13 -175.4(6) . .
C16 C11 C12 C17 -176.4(6) . .
B1 C11 C12 C17 5.3(8) . .
C11 C12 C13 C14 -1.2(9) . .
C17 C12 C13 C14 178.1(6) . .
C12 C13 C14 C15 -0.5(9) . .
C12 C13 C14 C18 178.0(5) . .
C13 C14 C15 C16 0.5(9) . .
C18 C14 C15 C16 -178.1(6) . .
C14 C15 C16 C11 1.3(10) . .
C14 C15 C16 C19 179.3(6) . .
C12 C11 C16 C15 -2.9(9) . .
B1 C11 C16 C15 175.3(6) . .
C12 C11 C16 C19 179.0(6) . .
B1 C11 C16 C19 -2.8(10) . .
